data_9012922
loop_
_publ_author_name
'Hartman, M. R.'
'Berliner, R.'

_publ_section_title
;Investigation of the structure of ettringite by time-of-flight neutron powder
 diffraction techniques Locality: synthetic
;
_journal_name_full 'Cement and Concrete Research'
_journal_page_first 364
_journal_page_last 370
_journal_paper_doi 10.1016/j.cemconres.2005.08.004
_journal_volume 36
_journal_year 2006
_chemical_compound_source Synthetic
_chemical_formula_sum 'Al2 Ca6 H60.602 O49.496 S3'
_chemical_name_mineral Ettringite
_space_group_IT_number 159
_symmetry_space_group_name_Hall 'P 3 -2c'
_symmetry_space_group_name_H-M 'P 3 1 c'
_cell_angle_alpha 90
_cell_angle_beta 90
_cell_angle_gamma 120
_cell_length_a 11.166881
_cell_length_b 11.166881
_cell_length_c 21.35366
_cell_formula_units_Z 2
_cell_volume 2306.039
_database_code_amcsd 0012178
_exptl_crystal_density_diffrn 1.791
_cod_original_formula_sum 'Ca6 Al2 S3 O49.496 H60.602'
_cod_database_code 9012922

loop_
_space_group_symop_operation_xyz
x,y,z
x-y,-y,1/2+z
-y,x-y,z
y,x,1/2+z
-x+y,-x,z
-x,-x+y,1/2+z

loop_
_atom_site_label
_atom_site_fract_x
_atom_site_fract_y
_atom_site_fract_z
_atom_site_occupancy
_atom_site_U_iso_or_equiv
Ca1 0.01728 0.81739 0.87354 1.00000 0.00160
Ca2 0.99562 0.18454 0.12035 1.00000 0.00530
Al1 0.00000 0.00000 0.00000 1.00000 0.00870
Al2 0.00000 0.00000 0.25000 1.00000 0.01450
S1 0.33333 0.66667 0.48610 1.00000 0.00340
S2 0.33333 0.66667 0.75133 1.00000 0.00100
S3 0.33333 0.66667 0.00518 1.00000 0.00310
O1 0.98382 0.12132 0.94179 1.00000 0.00018
H1 0.98854 0.20257 0.96238 0.96230 0.02170
O2 0.98842 0.86144 0.04767 1.00000 0.00153
H2 0.01959 0.80734 0.03030 0.96230 0.00620
O3 -0.00939 0.12449 0.80253 1.00000 0.00081
H3 -0.00130 0.20769 0.78399 0.96230 0.03040
O4 0.00098 0.86182 0.18962 1.00000 0.00127
H4 0.00302 0.79409 0.21801 0.96230 0.00590
O5 -0.01163 0.33879 0.04562 1.00000 0.01440
H5a 0.06576 0.41250 0.02238 0.96230 0.01830
H5b -0.08851 0.35436 0.03612 0.96230 0.02720
O6 0.00925 0.66069 0.95641 1.00000 0.00640
H6a -0.08154 0.58617 0.96669 0.96230 0.01280
H6b 0.08387 0.64300 0.96162 0.96230 0.02190
O7 0.00390 0.34609 0.20013 1.00000 0.00880
H7a 0.07465 0.40037 0.22763 0.96230 0.03000
H7b -0.07236 0.35908 0.21121 0.96230 0.02540
O8 0.99670 0.65662 0.78884 1.00000 0.00480
H8a 0.91400 0.56660 0.78262 0.96230 0.02240
H8b 0.06053 0.62622 0.78286 0.96230 0.03140
O9 0.27089 0.40715 0.62005 1.00000 0.00420
H9a 0.28372 0.47302 0.65001 0.96230 0.06120
H9b 0.29146 0.46375 0.57734 0.96230 0.03580
O10 0.75483 0.60037 0.37292 1.00000 0.02540
H10a 0.70681 0.53234 0.33675 0.96230 0.03440
H10b 0.70225 0.53575 0.40751 0.96230 0.01090
O11 0.25358 0.41070 0.13011 1.00000 0.01240
H11a 0.31831 0.37355 0.12870 0.96230 0.05360
H11b 0.28293 0.49551 0.10470 0.96230 0.00390
O12 0.75758 0.58990 0.86986 1.00000 0.01070
H12a 0.70580 0.64553 0.87646 0.96230 0.02840
H12b 0.68462 0.49216 0.85504 0.96230 0.06860
O13 0.33333 0.66667 0.42314 1.00000 0.02080
O14 0.33333 0.66667 0.81909 1.00000 0.04650
O15 0.33333 0.66667 0.06442 1.00000 0.01920
O16 0.19724 0.62973 0.51087 1.00000 0.01060
O17 0.19730 0.63822 0.71742 1.00000 0.02380
O18 0.18695 0.56856 -0.01993 1.00000 0.00690
O19 0.19655 0.62933 0.23225 0.49860 0.00016
H19a 0.27865 0.63321 0.24555 0.47740 0.03110
H19b 0.21255 0.72514 0.20972 0.47740 0.02770

loop_
_cod_related_entry_id
_cod_related_entry_database
_cod_related_entry_code
1 AMCSD 0012178
